data_7059368
loop_
_publ_author_name
'Biswas, Mousumi'
'Sa\~nudo, E. Carolina'
'Cirera, Jordi'
'Ray, Debashis'

_publ_section_title
;
 Coordination control of a semicarbazide Schiff base ligand for
 spontaneous aggregation of a Ni2Ln2 cubane family: influence of ligand
 arms and carboxylate bridges on the organization of the magnetic core
;
_journal_issue 12
_journal_name_full 'New Journal of Chemistry'
_journal_page_first 4812
_journal_page_last 4821
_journal_paper_doi 10.1039/C9NJ05686F
_journal_volume 44
_journal_year 2020
_chemical_formula_moiety 'C26 H40 Gd2 N6 Ni2 O19, 2(Cl), O'
_chemical_formula_sum 'C26 H42 Cl2 Gd2 N6 Ni2 O20'
_chemical_formula_weight 1261.46
_space_group_crystal_system monoclinic
_space_group_IT_number 14
_space_group_name_Hall '-P 2yn'
_space_group_name_H-M_alt 'P 1 21/n 1'
_atom_sites_solution_hydrogens geom
_audit_creation_date 2020-02-04
_audit_creation_method
;
Olex2 1.3-alpha
(compiled Nov 21 2019 18:26:39 for OlexSys, GUI svn.r6003)
;
_audit_update_record
;
2020-02-07 deposited with the CCDC.	2020-03-04 downloaded from the CCDC.
;
_cell_angle_alpha 90
_cell_angle_beta 105.322(2)
_cell_angle_gamma 90
_cell_formula_units_Z 4
_cell_length_a 13.8573(8)
_cell_length_b 23.9482(14)
_cell_length_c 14.3941(8)
_cell_measurement_reflns_used 55213
_cell_measurement_temperature 293.15
_cell_measurement_theta_max 26.289
_cell_measurement_theta_min 1.696
_cell_volume 4607.0(5)
_computing_cell_refinement 'Bruker SMART'
_computing_data_collection 'Bruker SMART'
_computing_data_reduction 'Bruker SAINT'
_computing_molecular_graphics 'Olex2 1.3-alpha (Dolomanov et al., 2009)'
_computing_publication_material 'Olex2 1.3-alpha (Dolomanov et al., 2009)'
_computing_structure_refinement 'XL  (Sheldrick, 2008)'
_computing_structure_solution 'SHELXT 2014/5 (Sheldrick, 2014)'
_diffrn_ambient_temperature 293.15
_diffrn_measured_fraction_theta_full 0.986
_diffrn_measured_fraction_theta_max 0.966
_diffrn_measurement_device_type 'Bruker P4'
_diffrn_measurement_method '\w scans'
_diffrn_radiation_monochromator graphite
_diffrn_radiation_type MoK\a
_diffrn_radiation_wavelength 0.71073
_diffrn_reflns_av_R_equivalents 0.0713
_diffrn_reflns_av_unetI/netI 0.0538
_diffrn_reflns_Laue_measured_fraction_full 0.986
_diffrn_reflns_Laue_measured_fraction_max 0.966
_diffrn_reflns_limit_h_max 16
_diffrn_reflns_limit_h_min -17
_diffrn_reflns_limit_k_max 26
_diffrn_reflns_limit_k_min -27
_diffrn_reflns_limit_l_max 17
_diffrn_reflns_limit_l_min -17
_diffrn_reflns_number 55213
_diffrn_reflns_point_group_measured_fraction_full 0.986
_diffrn_reflns_point_group_measured_fraction_max 0.966
_diffrn_reflns_theta_full 25.242
_diffrn_reflns_theta_max 26.289
_diffrn_reflns_theta_min 1.696
_diffrn_source_current 30.0
_diffrn_source_power 1.35
_diffrn_source_voltage 45.0
_exptl_absorpt_coefficient_mu 3.837
_exptl_absorpt_correction_T_max 0.607
_exptl_absorpt_correction_T_min 0.568
_exptl_absorpt_correction_type multi-scan
_exptl_absorpt_process_details SADABS
_exptl_crystal_colour green
_exptl_crystal_colour_primary green
_exptl_crystal_density_diffrn 1.816
_exptl_crystal_description block
_exptl_crystal_F_000 2464
_exptl_crystal_size_max 0.15
_exptl_crystal_size_mid 0.14
_exptl_crystal_size_min 0.13
_refine_diff_density_max 3.085
_refine_diff_density_min -4.871
_refine_diff_density_rms 0.193
_refine_ls_extinction_method none
_refine_ls_goodness_of_fit_ref 1.026
_refine_ls_hydrogen_treatment constr
_refine_ls_matrix_type full
_refine_ls_number_parameters 533
_refine_ls_number_reflns 9023
_refine_ls_number_restraints 18
_refine_ls_restrained_S_all 1.026
_refine_ls_R_factor_all 0.0990
_refine_ls_R_factor_gt 0.0687
_refine_ls_shift/su_max 0.004
_refine_ls_shift/su_mean 0.000
_refine_ls_structure_factor_coef Fsqd
_refine_ls_weighting_details 'w=1/[\s^2^(Fo^2^)+(0.1352P)^2^+23.0690P] where P=(Fo^2^+2Fc^2^)/3'
_refine_ls_weighting_scheme calc
_refine_ls_wR_factor_gt 0.2064
_refine_ls_wR_factor_ref 0.2301
_reflns_Friedel_coverage 0.000
_reflns_number_gt 6146
_reflns_number_total 9023
_reflns_threshold_expression 'I > 2\s(I)'
_cod_data_source_file c9nj05686f2.cif
_cod_data_source_block complex_1
_cod_depositor_comments
;Adding full bibliography for 7059368--7059371.cif.

 Adding full bibliography for 7059368--7059371.cif.
;
_cod_database_code 7059368
_shelx_shelxl_version_number 2018/3
_shelx_space_group_comment
;
The symmetry employed for this shelxl refinement is uniquely defined
by the following loop, which should always be used as a source of
symmetry information in preference to the above space-group names.
They are only intended as comments.
;
_shelx_estimated_absorpt_t_max 0.635
_shelx_estimated_absorpt_t_min 0.597
_olex2_refinement_description
;
1. Fixed Uiso
 At 1.2 times of:
  All C(H) groups, All N(H) groups, All N(H,H) groups, All O(H) groups, All
  O(H,H) groups
 At 1.5 times of:
  All C(H,H,H) groups
2. Uiso/Uaniso restraints and constraints
Uanis(C7) \\sim Ueq, Uanis(C7A) \\sim Ueq: with sigma of 0.01 and sigma for
terminal atoms of 0.02
Uanis(O20) \\sim Ueq: with sigma of 0.01 and sigma for terminal atoms of 0.02
3. Others
 Fixed Sof: C7(0.5) H7A(0.5) H7B(0.5) H7C(0.5) C7A(0.5) H7AA(0.5) H7AB(0.5)
 H7AC(0.5)
 Fixed U11: Cl2(0.164171)
 Fixed U12: Cl2(-0.000304)
 Fixed U13: Cl2(-0.016249)
 Fixed U22: Cl2(0.15699)
 Fixed U23: Cl2(-0.0026)
 Fixed U33: Cl2(0.17579)
4.a Ternary CH refined with riding coordinates:
 O4(H4A), O3(H3C)
4.b Aromatic/amide H refined with riding coordinates:
 N2(H2), C8(H8), C12(H12), C14(H14), C3(H3), C5(H5), C13(H13), C4(H4), N5(H5A),
  C17(H17)
4.c X=CH2 refined with riding coordinates:
 N6(H6A,H6B), O17(H17A,H17B), O18(H18A,H18B), N3(H3A,H3B), O19(H19A,H19B)
4.d Idealised Me refined as rotating group:
 C20(H20A,H20B,H20C), C24(H24A,H24B,H24C), C16(H16A,H16B,H16C), C22(H22A,H22B,
 H22C), C26(H26A,H26B,H26C), C7(H7A,H7B,H7C), C7A(H7AA,H7AB,H7AC)
;
_smtbx_masks_void_probe_radius 1.2
_smtbx_masks_void_truncation_radius 1.2
_olex2_submission_special_instructions 'No special instructions were received'

loop_
_space_group_symop_operation_xyz
'x, y, z'
'-x+1/2, y+1/2, -z+1/2'
'-x, -y, -z'
'x-1/2, -y-1/2, z-1/2'

loop_
_atom_site_label
_atom_site_type_symbol
_atom_site_fract_x
_atom_site_fract_y
_atom_site_fract_z
_atom_site_U_iso_or_equiv
_atom_site_adp_type
_atom_site_occupancy
_atom_site_site_symmetry_order
_atom_site_calc_flag
_atom_site_refinement_flags_posn
_atom_site_refinement_flags_adp
_atom_site_refinement_flags_occupancy
_atom_site_disorder_assembly
_atom_site_disorder_group
N6 N -0.1938(9) 0.3430(5) 0.1518(8) 0.076(3) Uani 1 1 d . . . . .
H6A H -0.256691 0.335311 0.136853 0.091 Uiso 1 1 calc R U . . .
H6B H -0.174209 0.377091 0.161316 0.091 Uiso 1 1 calc R U . . .
O5 O 0.2457(7) 0.0943(3) 0.2004(6) 0.061(2) Uani 1 1 d . . . . .
O6 O -0.2101(8) 0.1946(5) 0.3424(9) 0.092(3) Uani 1 1 d . . . . .
O15 O 0.2642(6) 0.1437(3) 0.4076(5) 0.059(2) Uani 1 1 d . . . . .
N1 N 0.1687(8) 0.2353(4) 0.4110(6) 0.052(2) Uani 1 1 d . . . . .
N2 N 0.2684(8) 0.2381(4) 0.4268(7) 0.059(3) Uani 1 1 d . . . . .
H2 H 0.300597 0.269185 0.435965 0.070 Uiso 1 1 calc R U . . .
C8 C 0.1189(12) 0.2796(5) 0.4245(8) 0.068(4) Uani 1 1 d . . . . .
H8 H 0.154047 0.312554 0.443148 0.082 Uiso 1 1 calc R U . . .
C9 C 0.3135(10) 0.1891(6) 0.4273(7) 0.061(3) Uani 1 1 d . . . . .
O11 O -0.0671(7) 0.0007(3) 0.1339(6) 0.065(2) Uani 1 1 d . . . . .
O17 O 0.1186(7) 0.0082(3) 0.0645(5) 0.064(2) Uani 1 1 d . . . . .
H17A H 0.112094 0.020523 0.001820 0.077 Uiso 1 1 calc R U . . .
H17B H 0.146051 -0.026724 0.083604 0.077 Uiso 1 1 calc R U . . .
O13 O 0.1497(8) -0.0080(4) 0.2676(5) 0.069(2) Uani 1 1 d . . . . .
O12 O -0.1353(10) 0.0133(4) 0.2517(7) 0.090(3) Uani 1 1 d . . . . .
O14 O 0.1530(9) -0.0091(4) 0.4225(7) 0.088(3) Uani 1 1 d . . . . .
O18 O -0.2338(9) 0.0626(5) 0.4013(8) 0.105(4) Uani 1 1 d . . . . .
H18A H -0.221569 0.065849 0.467763 0.126 Uiso 1 1 calc R U . . .
H18B H -0.290503 0.043929 0.365985 0.126 Uiso 1 1 calc R U . . .
N3 N 0.4140(9) 0.1891(6) 0.4502(7) 0.078(3) Uani 1 1 d . . . . .
H3A H 0.446068 0.158262 0.451712 0.094 Uiso 1 1 calc R U . . .
H3B H 0.446273 0.220076 0.463254 0.094 Uiso 1 1 calc R U . . .
C23 C -0.1320(11) -0.0092(5) 0.1758(10) 0.065(3) Uani 1 1 d . . . . .
C25 C 0.1774(11) -0.0290(6) 0.3485(11) 0.072(4) Uani 1 1 d . . . . .
C20 C 0.0375(13) 0.1308(7) 0.6461(10) 0.090(5) Uani 1 1 d . . . . .
H20A H 0.075089 0.098096 0.672028 0.135 Uiso 1 1 calc R U . . .
H20B H -0.027848 0.128778 0.656842 0.135 Uiso 1 1 calc R U . . .
H20C H 0.071536 0.163424 0.677243 0.135 Uiso 1 1 calc R U . . .
C24 C -0.2113(12) -0.0533(7) 0.1360(11) 0.088(5) Uani 1 1 d . . . . .
H24A H -0.273603 -0.035278 0.105663 0.132 Uiso 1 1 calc R U . . .
H24B H -0.219734 -0.076496 0.187610 0.132 Uiso 1 1 calc R U . . .
H24C H -0.190683 -0.075800 0.089489 0.132 Uiso 1 1 calc R U . . .
C16 C 0.3255(14) 0.0548(6) 0.2088(14) 0.096(5) Uani 1 1 d . . . . .
H16A H 0.381262 0.065433 0.261153 0.145 Uiso 1 1 calc R U . . .
H16B H 0.345801 0.054207 0.150011 0.145 Uiso 1 1 calc R U . . .
H16C H 0.302863 0.018289 0.220948 0.145 Uiso 1 1 calc R U . . .
C22 C -0.0296(17) 0.1575(8) -0.1230(9) 0.119(8) Uani 1 1 d . . . . .
H22A H 0.007154 0.187597 -0.141606 0.178 Uiso 1 1 calc R U . . .
H22B H -0.099911 0.163280 -0.150328 0.178 Uiso 1 1 calc R U . . .
H22C H -0.009877 0.122830 -0.145977 0.178 Uiso 1 1 calc R U . . .
C26 C 0.249(2) -0.0774(9) 0.3620(15) 0.141(10) Uani 1 1 d . . . . .
H26A H 0.263586 -0.085625 0.302024 0.212 Uiso 1 1 calc R U . . .
H26B H 0.218604 -0.109469 0.383012 0.212 Uiso 1 1 calc R U . . .
H26C H 0.309282 -0.067997 0.409572 0.212 Uiso 1 1 calc R U . . .
O19 O -0.2811(8) 0.1037(6) 0.2015(10) 0.116(4) Uani 1 1 d . . . . .
H19A H -0.338155 0.114882 0.218888 0.139 Uiso 1 1 calc R U . . .
H19B H -0.285658 0.092959 0.138343 0.139 Uiso 1 1 calc R U . . .
C10 C 0.1913(9) 0.1869(5) 0.1996(7) 0.049(3) Uani 1 1 d . . . . .
C11 C 0.2028(10) 0.2446(5) 0.1866(7) 0.054(3) Uani 1 1 d . . . . .
C1 C -0.0528(10) 0.2378(5) 0.3707(7) 0.053(3) Uani 1 1 d . . . . .
C15 C 0.2675(9) 0.1513(5) 0.1925(7) 0.056(3) Uani 1 1 d . . . . .
C2 C 0.0113(11) 0.2799(5) 0.4118(8) 0.058(3) Uani 1 1 d . . . . .
C12 C 0.2938(11) 0.2621(6) 0.1718(9) 0.071(4) Uani 1 1 d . . . . .
H12 H 0.303938 0.299912 0.162892 0.085 Uiso 1 1 calc R U . . .
C14 C 0.3539(10) 0.1717(6) 0.1798(9) 0.063(3) Uani 1 1 d . . . . .
H14 H 0.404725 0.146689 0.178095 0.075 Uiso 1 1 calc R U . . .
C6 C -0.1515(12) 0.2419(6) 0.3746(9) 0.074(4) Uani 1 1 d . . . . .
C3 C -0.0226(14) 0.3285(6) 0.4496(9) 0.080(4) Uani 1 1 d . . . . .
H3 H 0.021069 0.357389 0.475498 0.096 Uiso 1 1 calc R U . . .
C5 C -0.1869(14) 0.2888(8) 0.4111(12) 0.095(5) Uani 1 1 d . . . . .
H5 H -0.253870 0.291167 0.411203 0.113 Uiso 1 1 calc R U . . .
C13 C 0.3697(12) 0.2245(7) 0.1698(10) 0.074(4) Uani 1 1 d . . . . .
H13 H 0.430444 0.236872 0.161595 0.089 Uiso 1 1 calc R U . . .
C4 C -0.1232(16) 0.3314(8) 0.4466(11) 0.093(5) Uani 1 1 d . . . . .
H4 H -0.147678 0.363303 0.469496 0.112 Uiso 1 1 calc R U . . .
Gd1 Gd 0.06450(4) 0.06682(2) 0.17715(3) 0.0460(2) Uani 1 1 d . . . . .
Gd2 Gd -0.11968(5) 0.10245(3) 0.32112(4) 0.0600(2) Uani 1 1 d . . . . .
Ni1 Ni 0.11223(11) 0.15908(5) 0.37637(9) 0.0450(3) Uani 1 1 d . . . . .
Ni2 Ni -0.02916(11) 0.19933(6) 0.17309(9) 0.0472(4) Uani 1 1 d . . . . .
O4 O -0.0815(5) 0.1214(3) 0.1718(5) 0.0490(18) Uani 1 1 d . . . . .
H4A H -0.137250 0.113456 0.115468 0.059 Uiso 1 1 calc R U . . .
C21 C -0.0074(10) 0.1557(6) -0.0133(8) 0.060(3) Uani 1 1 d . . . . .
O3 O 0.0507(6) 0.0845(3) 0.3345(5) 0.0464(17) Uani 1 1 d . . . . .
H3C H 0.078227 0.054420 0.380051 0.056 Uiso 1 1 calc R U . . .
O1 O -0.0280(6) 0.1913(3) 0.3282(5) 0.0482(17) Uani 1 1 d . . . . .
O2 O 0.1089(5) 0.1648(3) 0.2208(4) 0.0427(16) Uani 1 1 d . . . . .
O10 O 0.1052(7) 0.1494(4) 0.5158(5) 0.062(2) Uani 1 1 d . . . . .
O8 O -0.0365(7) 0.1971(3) 0.0280(5) 0.061(2) Uani 1 1 d . . . . .
O16 O -0.1525(6) 0.2524(4) 0.1472(5) 0.059(2) Uani 1 1 d . . . . .
N5 N -0.0292(9) 0.3173(4) 0.1843(7) 0.065(3) Uani 1 1 d . . . . .
H5A H -0.009981 0.351176 0.197455 0.077 Uiso 1 1 calc R U . . .
N4 N 0.0372(8) 0.2740(4) 0.1859(6) 0.054(2) Uani 1 1 d . . . . .
O7 O 0.0356(7) 0.1125(3) 0.0288(5) 0.061(2) Uani 1 1 d . . . . .
O9 O -0.0537(7) 0.1225(5) 0.4841(6) 0.076(3) Uani 1 1 d . . . . .
C19 C 0.0281(10) 0.1341(5) 0.5420(8) 0.056(3) Uani 1 1 d . . . . .
C18 C -0.1270(11) 0.3021(6) 0.1604(7) 0.059(3) Uani 1 1 d . . . . .
C17 C 0.1295(10) 0.2860(5) 0.1895(8) 0.057(3) Uani 1 1 d . . . . .
H17 H 0.148746 0.323349 0.194067 0.068 Uiso 1 1 calc R U . . .
Cl2 Cl -0.4105(6) -0.0235(3) 0.3289(6) 0.166 Uani 1 1 d . . . . .
C7 C -0.318(4) 0.207(2) 0.297(4) 0.149(18) Uani 0.5 1 d . U P A 1
H7A H -0.357267 0.195469 0.339853 0.223 Uiso 0.5 1 calc R U P A 1
H7B H -0.340040 0.187057 0.237418 0.223 Uiso 0.5 1 calc R U P A 1
H7C H -0.326667 0.246348 0.285278 0.223 Uiso 0.5 1 calc R U P A 1
Cl1 Cl -0.2482(5) 0.0943(2) -0.0273(4) 0.148(3) Uani 1 1 d . . . . .
C7A C -0.309(2) 0.1934(17) 0.370(3) 0.090(10) Uani 0.5 1 d . U P A 2
H7AA H -0.296993 0.198768 0.438201 0.135 Uiso 0.5 1 calc R U P A 2
H7AB H -0.341413 0.157976 0.352373 0.135 Uiso 0.5 1 calc R U P A 2
H7AC H -0.351945 0.222697 0.336625 0.135 Uiso 0.5 1 calc R U P A 2
O20 O 0.529(2) 0.0815(11) 0.448(2) 0.238(11) Uani 1 1 d . U . . .

loop_
_atom_site_aniso_label
_atom_site_aniso_U_11
_atom_site_aniso_U_22
_atom_site_aniso_U_33
_atom_site_aniso_U_23
_atom_site_aniso_U_13
_atom_site_aniso_U_12
N6 0.072(7) 0.075(8) 0.073(7) -0.009(6) 0.007(6) 0.019(6)
O5 0.075(6) 0.042(5) 0.066(5) -0.003(4) 0.017(4) -0.001(4)
O6 0.068(6) 0.081(8) 0.124(9) -0.002(7) 0.022(6) 0.007(6)
O15 0.067(5) 0.054(5) 0.049(4) -0.002(4) 0.004(4) -0.004(4)
N1 0.080(7) 0.037(5) 0.037(4) -0.004(4) 0.011(4) -0.008(5)
N2 0.072(7) 0.050(7) 0.052(5) -0.011(5) 0.013(5) -0.024(5)
C8 0.108(12) 0.046(7) 0.045(6) -0.007(5) 0.011(6) -0.019(7)
C9 0.077(9) 0.072(9) 0.031(5) -0.007(5) 0.007(5) -0.021(7)
O11 0.082(6) 0.043(5) 0.066(5) -0.006(4) 0.015(5) -0.011(4)
O17 0.101(7) 0.044(5) 0.040(4) -0.009(3) 0.006(4) 0.022(4)
O13 0.108(7) 0.055(5) 0.042(4) 0.006(4) 0.015(4) 0.027(5)
O12 0.158(10) 0.048(5) 0.071(6) -0.012(5) 0.043(6) -0.036(6)
O14 0.126(9) 0.078(7) 0.066(6) 0.015(5) 0.034(6) 0.020(6)
O18 0.106(9) 0.130(11) 0.081(7) -0.004(7) 0.027(6) -0.044(8)
N3 0.072(8) 0.093(9) 0.060(6) -0.014(6) 0.001(5) -0.023(7)
C23 0.080(9) 0.040(7) 0.069(8) 0.004(6) 0.009(7) -0.012(6)
C25 0.077(9) 0.065(9) 0.077(9) -0.003(7) 0.026(7) -0.001(7)
C20 0.113(13) 0.108(13) 0.055(7) 0.006(8) 0.032(8) 0.017(11)
C24 0.088(11) 0.075(10) 0.088(10) -0.020(8) 0.000(8) -0.034(9)
C16 0.104(13) 0.057(9) 0.140(16) 0.003(10) 0.052(12) 0.021(9)
C22 0.20(2) 0.105(14) 0.034(6) 0.002(7) 0.004(9) 0.061(14)
C26 0.20(3) 0.113(16) 0.103(14) 0.025(12) 0.017(15) 0.099(17)
O19 0.063(7) 0.143(12) 0.128(10) -0.003(8) 0.004(7) -0.007(7)
C10 0.073(8) 0.041(6) 0.030(5) -0.004(4) 0.007(5) -0.012(6)
C11 0.079(8) 0.044(7) 0.040(5) 0.000(5) 0.015(5) -0.012(6)
C1 0.073(8) 0.041(6) 0.038(5) 0.006(5) 0.006(5) 0.013(6)
C15 0.065(8) 0.068(8) 0.037(5) -0.013(5) 0.017(5) -0.002(6)
C2 0.089(10) 0.042(7) 0.043(6) -0.007(5) 0.014(6) 0.000(6)
C12 0.099(11) 0.055(8) 0.069(8) 0.003(6) 0.040(8) -0.023(8)
C14 0.073(9) 0.059(9) 0.065(7) -0.006(6) 0.032(7) 0.000(7)
C6 0.100(12) 0.060(9) 0.055(7) -0.001(6) 0.010(7) 0.015(8)
C3 0.127(14) 0.044(8) 0.062(8) -0.007(6) 0.014(8) 0.007(8)
C5 0.089(12) 0.102(14) 0.093(11) 0.001(10) 0.024(9) 0.041(11)
C13 0.077(10) 0.075(10) 0.078(9) -0.016(8) 0.035(8) -0.013(8)
C4 0.120(15) 0.083(12) 0.069(9) -0.005(8) 0.012(9) 0.047(11)
Gd1 0.0668(4) 0.0314(3) 0.0355(3) -0.00416(19) 0.0059(2) -0.0012(2)
Gd2 0.0650(4) 0.0539(4) 0.0624(4) -0.0101(3) 0.0193(3) -0.0111(3)
Ni1 0.0629(9) 0.0352(7) 0.0336(6) -0.0028(5) 0.0073(6) -0.0057(6)
Ni2 0.0656(9) 0.0343(7) 0.0357(6) -0.0017(5) 0.0028(6) 0.0007(6)
O4 0.049(4) 0.043(4) 0.045(4) -0.008(3) -0.005(3) -0.002(3)
C21 0.074(8) 0.063(8) 0.040(5) -0.004(6) 0.006(5) 0.003(7)
O3 0.070(5) 0.029(4) 0.041(4) -0.001(3) 0.016(3) 0.000(3)
O1 0.064(5) 0.041(4) 0.040(3) -0.008(3) 0.014(3) 0.003(4)
O2 0.056(4) 0.033(4) 0.035(3) -0.004(3) 0.006(3) -0.007(3)
O10 0.084(6) 0.059(5) 0.039(4) 0.003(4) 0.010(4) 0.001(5)
O8 0.101(7) 0.042(5) 0.036(4) 0.002(3) 0.012(4) 0.014(4)
O16 0.067(5) 0.054(5) 0.046(4) -0.003(4) -0.005(4) 0.013(4)
N5 0.091(8) 0.034(5) 0.058(6) 0.000(4) 0.003(5) 0.008(5)
N4 0.086(8) 0.037(5) 0.034(4) 0.001(4) 0.010(4) 0.009(5)
O7 0.095(6) 0.040(4) 0.041(4) 0.000(3) 0.006(4) 0.014(4)
O9 0.065(6) 0.101(8) 0.062(5) 0.015(5) 0.017(5) -0.005(5)
C19 0.064(8) 0.051(7) 0.053(6) 0.005(5) 0.016(6) -0.001(6)
C18 0.084(10) 0.055(8) 0.034(5) 0.003(5) 0.007(5) 0.023(7)
C17 0.076(9) 0.044(7) 0.048(6) 0.000(5) 0.011(6) -0.015(6)
Cl2 0.157 0.157 0.176 0.000 0.031 0.000
C7 0.13(2) 0.16(3) 0.15(2) -0.015(18) 0.042(18) 0.017(18)
Cl1 0.131(4) 0.116(4) 0.149(5) -0.063(4) -0.047(4) 0.058(4)
C7A 0.064(15) 0.106(18) 0.102(17) -0.006(15) 0.027(13) 0.024(14)
O20 0.203(16) 0.213(16) 0.271(18) -0.008(15) 0.013(14) 0.036(14)

loop_
_atom_type_symbol
_atom_type_description
_atom_type_scat_dispersion_real
_atom_type_scat_dispersion_imag
_atom_type_scat_source
C C 0.0033 0.0016 'International Tables Vol C Tables 4.2.6.8 and 6.1.1.4'
H H 0.0000 0.0000 'International Tables Vol C Tables 4.2.6.8 and 6.1.1.4'
Cl Cl 0.1484 0.1585 'International Tables Vol C Tables 4.2.6.8 and 6.1.1.4'
Gd Gd -0.1653 3.9035 'International Tables Vol C Tables 4.2.6.8 and 6.1.1.4'
N N 0.0061 0.0033 'International Tables Vol C Tables 4.2.6.8 and 6.1.1.4'
Ni Ni 0.3393 1.1124 'International Tables Vol C Tables 4.2.6.8 and 6.1.1.4'
O O 0.0106 0.0060 'International Tables Vol C Tables 4.2.6.8 and 6.1.1.4'

loop_
_geom_angle_atom_site_label_1
_geom_angle_atom_site_label_2
_geom_angle_atom_site_label_3
_geom_angle
_geom_angle_site_symmetry_1
_geom_angle_site_symmetry_3
_geom_angle_publ_flag
H6A N6 H6B 120.0 . . ?
C18 N6 H6A 119.8 . . ?
C18 N6 H6B 120.2 . . ?
C16 O5 Gd1 123.7(9) . . ?
C15 O5 C16 117.9(11) . . ?
C15 O5 Gd1 117.9(7) . . ?
C6 O6 Gd2 118.2(8) . . ?
C6 O6 C7 114(2) . . ?
C6 O6 C7A 114.3(19) . . ?
C7 O6 Gd2 125(2) . . ?
C7A O6 Gd2 120.7(17) . . ?
C9 O15 Ni1 110.6(8) . . ?
N2 N1 Ni1 113.9(8) . . ?
C8 N1 N2 119.7(10) . . ?
C8 N1 Ni1 126.2(9) . . ?
N1 N2 H2 122.7 . . ?
C9 N2 N1 114.8(10) . . ?
C9 N2 H2 122.5 . . ?
N1 C8 H8 118.3 . . ?
N1 C8 C2 123.4(11) . . ?
C2 C8 H8 118.3 . . ?
O15 C9 N2 121.9(12) . . ?
O15 C9 N3 121.0(14) . . ?
N2 C9 N3 117.1(12) . . ?
C23 O11 Gd1 127.6(8) . . ?
H17A O17 H17B 120.0 . . ?
Gd1 O17 H17A 120.0 . . ?
Gd1 O17 H17B 120.0 . . ?
C25 O13 Gd1 145.4(9) . . ?
C23 O12 Gd2 139.2(8) . . ?
H18A O18 H18B 120.0 . . ?
Gd2 O18 H18A 120.0 . . ?
Gd2 O18 H18B 120.0 . . ?
C9 N3 H3A 120.0 . . ?
C9 N3 H3B 120.0 . . ?
H3A N3 H3B 120.0 . . ?
O11 C23 C24 119.8(13) . . ?
O12 C23 O11 123.7(12) . . ?
O12 C23 C24 116.4(14) . . ?
O13 C25 O14 122.9(13) . . ?
O13 C25 C26 117.9(14) . . ?
O14 C25 C26 119.0(14) . . ?
H20A C20 H20B 109.5 . . ?
H20A C20 H20C 109.5 . . ?
H20B C20 H20C 109.5 . . ?
C19 C20 H20A 109.3 . . ?
C19 C20 H20B 109.5 . . ?
C19 C20 H20C 109.6 . . ?
C23 C24 H24A 109.3 . . ?
C23 C24 H24B 109.6 . . ?
C23 C24 H24C 109.5 . . ?
H24A C24 H24B 109.5 . . ?
H24A C24 H24C 109.5 . . ?
H24B C24 H24C 109.5 . . ?
O5 C16 H16A 109.4 . . ?
O5 C16 H16B 109.4 . . ?
O5 C16 H16C 109.6 . . ?
H16A C16 H16B 109.5 . . ?
H16A C16 H16C 109.5 . . ?
H16B C16 H16C 109.5 . . ?
H22A C22 H22B 109.5 . . ?
H22A C22 H22C 109.5 . . ?
H22B C22 H22C 109.5 . . ?
C21 C22 H22A 109.7 . . ?
C21 C22 H22B 109.4 . . ?
C21 C22 H22C 109.4 . . ?
C25 C26 H26A 109.3 . . ?
C25 C26 H26B 109.6 . . ?
C25 C26 H26C 109.5 . . ?
H26A C26 H26B 109.5 . . ?
H26A C26 H26C 109.5 . . ?
H26B C26 H26C 109.5 . . ?
H19A O19 H19B 120.0 . . ?
Gd2 O19 H19A 120.0 . . ?
Gd2 O19 H19B 120.0 . . ?
C15 C10 C11 118.7(11) . . ?
O2 C10 C11 122.7(11) . . ?
O2 C10 C15 118.6(10) . . ?
C10 C11 C17 124.8(11) . . ?
C12 C11 C10 116.9(12) . . ?
C12 C11 C17 118.3(11) . . ?
C2 C1 C6 117.6(12) . . ?
O1 C1 C2 125.8(12) . . ?
O1 C1 C6 116.6(11) . . ?
C10 C15 O5 114.0(10) . . ?
C14 C15 O5 125.4(12) . . ?
C14 C15 C10 120.6(12) . . ?
C1 C2 C8 125.2(11) . . ?
C1 C2 C3 121.8(14) . . ?
C3 C2 C8 112.9(12) . . ?
C11 C12 H12 119.1 . . ?
C13 C12 C11 121.7(12) . . ?
C13 C12 H12 119.2 . . ?
C15 C14 H14 118.5 . . ?
C13 C14 C15 123.3(14) . . ?
C13 C14 H14 118.2 . . ?
O6 C6 C1 114.8(12) . . ?
C5 C6 O6 123.4(16) . . ?
C5 C6 C1 121.7(16) . . ?
C2 C3 H3 121.3 . . ?
C4 C3 C2 117.6(15) . . ?
C4 C3 H3 121.1 . . ?
C6 C5 H5 120.2 . . ?
C4 C5 C6 119.5(17) . . ?
C4 C5 H5 120.3 . . ?
C12 C13 H13 120.5 . . ?
C14 C13 C12 118.7(14) . . ?
C14 C13 H13 120.8 . . ?
C3 C4 H4 119.3 . . ?
C5 C4 C3 121.5(15) . . ?
C5 C4 H4 119.2 . . ?
O11 Gd1 O5 151.1(3) . . ?
O11 Gd1 O17 77.8(3) . . ?
O11 Gd1 O4 76.8(3) . . ?
O11 Gd1 O2 145.7(3) . . ?
O17 Gd1 O5 76.5(3) . . ?
O17 Gd1 O2 128.7(3) . . ?
O13 Gd1 O5 77.8(3) . . ?
O13 Gd1 O11 82.8(3) . . ?
O13 Gd1 O17 74.2(3) . . ?
O13 Gd1 O4 137.2(3) . . ?
O13 Gd1 O3 76.1(3) . . ?
O13 Gd1 O2 122.1(3) . . ?
O4 Gd1 O5 131.5(3) . . ?
O4 Gd1 O17 135.0(2) . . ?
O4 Gd1 O2 68.9(2) . . ?
O3 Gd1 O5 99.0(3) . . ?
O3 Gd1 O11 96.9(3) . . ?
O3 Gd1 O17 150.3(3) . . ?
O3 Gd1 O4 69.6(3) . . ?
O3 Gd1 O2 70.3(2) . . ?
O2 Gd1 O5 63.1(3) . . ?
O7 Gd1 O5 85.6(3) . . ?
O7 Gd1 O11 97.9(3) . . ?
O7 Gd1 O17 70.5(3) . . ?
O7 Gd1 O13 143.6(3) . . ?
O7 Gd1 O4 77.0(3) . . ?
O7 Gd1 O3 139.0(3) . . ?
O7 Gd1 O2 76.0(2) . . ?
O12 Gd2 O6 146.3(4) . . ?
O12 Gd2 O18 81.0(4) . . ?
O12 Gd2 O19 75.3(5) . . ?
O12 Gd2 O4 78.9(3) . . ?
O12 Gd2 O3 81.1(4) . . ?
O12 Gd2 O1 142.4(3) . . ?
O18 Gd2 O6 83.1(4) . . ?
O18 Gd2 O19 75.2(4) . . ?
O18 Gd2 O4 147.4(3) . . ?
O18 Gd2 O1 136.4(3) . . ?
O19 Gd2 O6 72.0(4) . . ?
O19 Gd2 O1 112.7(4) . . ?
O4 Gd2 O6 100.0(3) . . ?
O4 Gd2 O19 75.0(4) . . ?
O4 Gd2 O1 68.8(2) . . ?
O3 Gd2 O6 130.6(3) . . ?
O3 Gd2 O18 131.6(4) . . ?
O3 Gd2 O19 140.6(4) . . ?
O3 Gd2 O4 69.7(2) . . ?
O3 Gd2 O1 70.2(2) . . ?
O1 Gd2 O6 61.4(3) . . ?
O9 Gd2 O6 77.2(4) . . ?
O9 Gd2 O12 125.7(4) . . ?
O9 Gd2 O18 74.3(4) . . ?
O9 Gd2 O19 138.7(4) . . ?
O9 Gd2 O4 138.1(3) . . ?
O9 Gd2 O3 80.6(3) . . ?
O9 Gd2 O1 73.7(3) . . ?
O15 Ni1 O2 88.8(3) . . ?
N1 Ni1 O15 78.4(4) . . ?
N1 Ni1 O3 176.7(3) . . ?
N1 Ni1 O1 90.8(4) . . ?
N1 Ni1 O2 95.6(3) . . ?
N1 Ni1 O10 88.6(3) . . ?
O3 Ni1 O15 103.6(3) . . ?
O3 Ni1 O1 86.8(3) . . ?
O3 Ni1 O2 81.9(3) . . ?
O3 Ni1 O10 93.9(3) . . ?
O1 Ni1 O15 165.5(3) . . ?
O1 Ni1 O2 82.5(3) . . ?
O1 Ni1 O10 95.1(3) . . ?
O10 Ni1 O15 94.4(3) . . ?
O10 Ni1 O2 175.2(3) . . ?
O4 Ni2 O1 80.5(3) . . ?
O4 Ni2 O2 86.0(3) . . ?
O4 Ni2 O8 92.6(3) . . ?
O4 Ni2 O16 106.8(3) . . ?
O4 Ni2 N4 173.3(3) . . ?
O2 Ni2 O1 82.5(3) . . ?
O2 Ni2 O8 97.0(3) . . ?
O2 Ni2 O16 164.7(3) . . ?
O8 Ni2 O1 173.2(3) . . ?
O8 Ni2 O16 90.9(3) . . ?
O16 Ni2 O1 91.1(3) . . ?
N4 Ni2 O1 95.9(3) . . ?
N4 Ni2 O2 87.9(4) . . ?
N4 Ni2 O8 90.9(3) . . ?
N4 Ni2 O16 78.9(4) . . ?
Gd1 O4 H4A 113.2 . . ?
Gd2 O4 Gd1 104.7(3) . . ?
Gd2 O4 H4A 113.2 . . ?
Ni2 O4 Gd1 102.0(3) . . ?
Ni2 O4 Gd2 109.6(3) . . ?
Ni2 O4 H4A 113.2 . . ?
O8 C21 C22 117.3(11) . . ?
O7 C21 C22 117.4(11) . . ?
O7 C21 O8 125.3(10) . . ?
Gd1 O3 Gd2 106.7(3) . . ?
Gd1 O3 H3C 113.2 . . ?
Gd2 O3 H3C 113.2 . . ?
Ni1 O3 Gd1 108.2(3) . . ?
Ni1 O3 Gd2 101.5(3) . . ?
Ni1 O3 H3C 113.2 . . ?
C1 O1 Gd2 122.5(7) . . ?
C1 O1 Ni1 119.4(7) . . ?
C1 O1 Ni2 116.3(6) . . ?
Ni1 O1 Gd2 97.0(3) . . ?
Ni1 O1 Ni2 97.3(3) . . ?
Ni2 O1 Gd2 99.5(3) . . ?
C10 O2 Gd1 118.6(6) . . ?
C10 O2 Ni1 116.9(5) . . ?
C10 O2 Ni2 122.4(6) . . ?
Ni1 O2 Gd1 97.8(2) . . ?
Ni2 O2 Gd1 98.8(3) . . ?
Ni2 O2 Ni1 97.6(3) . . ?
C19 O10 Ni1 125.6(8) . . ?
C21 O8 Ni2 123.7(7) . . ?
C18 O16 Ni2 111.7(8) . . ?
N4 N5 H5A 122.6 . . ?
C18 N5 H5A 122.5 . . ?
C18 N5 N4 114.9(10) . . ?
N5 N4 Ni2 112.4(8) . . ?
C17 N4 Ni2 128.8(8) . . ?
C17 N4 N5 118.7(10) . . ?
C21 O7 Gd1 140.0(8) . . ?
C19 O9 Gd2 139.7(8) . . ?
O10 C19 C20 117.4(12) . . ?
O9 C19 C20 119.3(12) . . ?
O9 C19 O10 123.4(11) . . ?
N6 C18 N5 116.9(13) . . ?
O16 C18 N6 121.8(14) . . ?
O16 C18 N5 121.3(11) . . ?
C11 C17 H17 118.4 . . ?
N4 C17 C11 123.1(11) . . ?
N4 C17 H17 118.5 . . ?
O6 C7 H7A 113.8 . . ?
O6 C7 H7B 115.5 . . ?
O6 C7 H7C 113.3 . . ?
H7A C7 H7B 103.8 . . ?
H7A C7 H7C 104.5 . . ?
H7B C7 H7C 104.7 . . ?
O6 C7A H7AA 109.6 . . ?
O6 C7A H7AB 109.0 . . ?
O6 C7A H7AC 110.0 . . ?
H7AA C7A H7AB 109.4 . . ?
H7AA C7A H7AC 109.4 . . ?
H7AB C7A H7AC 109.4 . . ?

loop_
_geom_bond_atom_site_label_1
_geom_bond_atom_site_label_2
_geom_bond_distance
_geom_bond_site_symmetry_2
_geom_bond_publ_flag
N6 H6A 0.8600 . ?
N6 H6B 0.8600 . ?
N6 C18 1.331(16) . ?
O5 C16 1.437(17) . ?
O5 C15 1.410(15) . ?
O5 Gd1 2.530(9) . ?
O6 C6 1.401(18) . ?
O6 Gd2 2.595(11) . ?
O6 C7 1.50(5) . ?
O6 C7A 1.53(3) . ?
O15 C9 1.275(15) . ?
O15 Ni1 2.067(9) . ?
N1 N2 1.341(14) . ?
N1 C8 1.307(17) . ?
N1 Ni1 1.997(9) . ?
N2 H2 0.8600 . ?
N2 C9 1.330(17) . ?
C8 H8 0.9300 . ?
C8 C2 1.45(2) . ?
C9 N3 1.344(17) . ?
O11 C23 1.232(16) . ?
O11 Gd1 2.371(9) . ?
O17 H17A 0.9300 . ?
O17 H17B 0.9300 . ?
O17 Gd1 2.410(7) . ?
O13 C25 1.233(16) . ?
O13 Gd1 2.342(8) . ?
O12 C23 1.230(16) . ?
O12 Gd2 2.344(9) . ?
O14 C25 1.291(16) . ?
O18 H18A 0.9300 . ?
O18 H18B 0.9300 . ?
O18 Gd2 2.389(11) . ?
N3 H3A 0.8600 . ?
N3 H3B 0.8600 . ?
C23 C24 1.522(18) . ?
C25 C26 1.50(2) . ?
C20 H20A 0.9600 . ?
C20 H20B 0.9600 . ?
C20 H20C 0.9600 . ?
C20 C19 1.471(17) . ?
C24 H24A 0.9600 . ?
C24 H24B 0.9600 . ?
C24 H24C 0.9600 . ?
C16 H16A 0.9600 . ?
C16 H16B 0.9600 . ?
C16 H16C 0.9600 . ?
C22 H22A 0.9600 . ?
C22 H22B 0.9600 . ?
C22 H22C 0.9600 . ?
C22 C21 1.527(16) . ?
C26 H26A 0.9601 . ?
C26 H26B 0.9601 . ?
C26 H26C 0.9601 . ?
O19 H19A 0.9300 . ?
O19 H19B 0.9300 . ?
O19 Gd2 2.436(11) . ?
C10 C11 1.409(16) . ?
C10 C15 1.383(17) . ?
C10 O2 1.364(13) . ?
C11 C12 1.399(18) . ?
C11 C17 1.427(18) . ?
C1 C2 1.370(17) . ?
C1 C6 1.39(2) . ?
C1 O1 1.357(13) . ?
C15 C14 1.349(17) . ?
C2 C3 1.417(18) . ?
C12 H12 0.9300 . ?
C12 C13 1.39(2) . ?
C14 H14 0.9300 . ?
C14 C13 1.296(19) . ?
C6 C5 1.38(2) . ?
C3 H3 0.9300 . ?
C3 C4 1.38(2) . ?
C5 H5 0.9300 . ?
C5 C4 1.36(3) . ?
C13 H13 0.9300 . ?
C4 H4 0.9300 . ?
Gd1 O4 2.394(7) . ?
Gd1 O3 2.361(7) . ?
Gd1 O2 2.465(6) . ?
Gd1 O7 2.337(7) . ?
Gd2 O4 2.388(7) . ?
Gd2 O3 2.357(8) . ?
Gd2 O1 2.467(8) . ?
Gd2 O9 2.332(9) . ?
Ni1 O3 2.003(7) . ?
Ni1 O1 2.035(8) . ?
Ni1 O2 2.231(6) . ?
Ni1 O10 2.048(7) . ?
Ni2 O4 2.000(8) . ?
Ni2 O1 2.237(7) . ?
Ni2 O2 2.030(7) . ?
Ni2 O8 2.064(7) . ?
Ni2 O16 2.083(8) . ?
Ni2 N4 1.998(10) . ?
O4 H4A 0.9800 . ?
C21 O8 1.276(14) . ?
C21 O7 1.266(14) . ?
O3 H3C 0.9800 . ?
O10 C19 1.278(14) . ?
O16 C18 1.244(15) . ?
N5 H5A 0.8600 . ?
N5 N4 1.381(14) . ?
N5 C18 1.356(17) . ?
N4 C17 1.298(16) . ?
O9 C19 1.247(15) . ?
C17 H17 0.9300 . ?
C7 H7A 1.0054 . ?
C7 H7B 1.0129 . ?
C7 H7C 1.0037 . ?
C7A H7AA 0.9605 . ?
C7A H7AB 0.9605 . ?
C7A H7AC 0.9605 . ?

loop_
_geom_torsion_atom_site_label_1
_geom_torsion_atom_site_label_2
_geom_torsion_atom_site_label_3
_geom_torsion_atom_site_label_4
_geom_torsion
_geom_torsion_site_symmetry_1
_geom_torsion_site_symmetry_2
_geom_torsion_site_symmetry_3
_geom_torsion_site_symmetry_4
_geom_torsion_publ_flag
O5 C15 C14 C13 177.8(12) . . . . ?
O6 C6 C5 C4 175.6(15) . . . . ?
N1 N2 C9 O15 4.5(15) . . . . ?
N1 N2 C9 N3 -175.0(9) . . . . ?
N1 C8 C2 C1 -10.7(18) . . . . ?
N1 C8 C2 C3 167.5(11) . . . . ?
N2 N1 C8 C2 -178.1(10) . . . . ?
C8 N1 N2 C9 168.9(10) . . . . ?
C8 C2 C3 C4 -176.1(12) . . . . ?
C16 O5 C15 C10 -170.6(12) . . . . ?
C16 O5 C15 C14 8.9(18) . . . . ?
C22 C21 O8 Ni2 172.7(12) . . . . ?
C22 C21 O7 Gd1 -162.5(12) . . . . ?
C10 C11 C12 C13 0.0(18) . . . . ?
C10 C11 C17 N4 -13.7(17) . . . . ?
C10 C15 C14 C13 -2.8(19) . . . . ?
C11 C10 C15 O5 -176.1(9) . . . . ?
C11 C10 C15 C14 4.4(15) . . . . ?
C11 C10 O2 Gd1 155.2(7) . . . . ?
C11 C10 O2 Ni1 -88.2(10) . . . . ?
C11 C10 O2 Ni2 31.7(12) . . . . ?
C11 C12 C13 C14 2(2) . . . . ?
C1 C2 C3 C4 2.2(19) . . . . ?
C1 C6 C5 C4 -2(2) . . . . ?
C15 C10 C11 C12 -2.9(15) . . . . ?
C15 C10 C11 C17 178.3(10) . . . . ?
C15 C10 O2 Gd1 -26.2(11) . . . . ?
C15 C10 O2 Ni1 90.5(9) . . . . ?
C15 C10 O2 Ni2 -149.7(7) . . . . ?
C15 C14 C13 C12 0(2) . . . . ?
C2 C1 C6 O6 -172.3(11) . . . . ?
C2 C1 C6 C5 5.5(19) . . . . ?
C2 C1 O1 Gd2 152.4(9) . . . . ?
C2 C1 O1 Ni1 30.7(13) . . . . ?
C2 C1 O1 Ni2 -85.4(11) . . . . ?
C2 C3 C4 C5 2(2) . . . . ?
C12 C11 C17 N4 167.6(11) . . . . ?
C6 C1 C2 C8 172.5(11) . . . . ?
C6 C1 C2 C3 -5.6(17) . . . . ?
C6 C1 O1 Gd2 -25.8(12) . . . . ?
C6 C1 O1 Ni1 -147.5(8) . . . . ?
C6 C1 O1 Ni2 96.4(10) . . . . ?
C6 C5 C4 C3 -2(3) . . . . ?
Gd1 O5 C15 C10 17.3(11) . . . . ?
Gd1 O5 C15 C14 -163.2(9) . . . . ?
Gd1 O11 C23 O12 -3(2) . . . . ?
Gd1 O11 C23 C24 179.4(10) . . . . ?
Gd1 O13 C25 O14 5(3) . . . . ?
Gd1 O13 C25 C26 -170.3(16) . . . . ?
Gd2 O6 C6 C1 14.1(15) . . . . ?
Gd2 O6 C6 C5 -163.6(11) . . . . ?
Gd2 O12 C23 O11 45(2) . . . . ?
Gd2 O12 C23 C24 -137.5(14) . . . . ?
Gd2 O9 C19 C20 -165.7(11) . . . . ?
Gd2 O9 C19 O10 15(2) . . . . ?
Ni1 O15 C9 N2 0.3(12) . . . . ?
Ni1 O15 C9 N3 179.8(8) . . . . ?
Ni1 N1 N2 C9 -7.0(11) . . . . ?
Ni1 N1 C8 C2 -2.7(16) . . . . ?
Ni1 O10 C19 C20 -178.7(10) . . . . ?
Ni1 O10 C19 O9 0.6(18) . . . . ?
Ni2 O16 C18 N6 -177.1(8) . . . . ?
Ni2 O16 C18 N5 2.8(13) . . . . ?
Ni2 N4 C17 C11 -1.5(16) . . . . ?
O1 C1 C2 C8 -5.7(18) . . . . ?
O1 C1 C2 C3 176.3(10) . . . . ?
O1 C1 C6 O6 6.1(16) . . . . ?
O1 C1 C6 C5 -176.2(12) . . . . ?
O2 C10 C11 C12 175.7(10) . . . . ?
O2 C10 C11 C17 -3.1(16) . . . . ?
O2 C10 C15 O5 5.2(13) . . . . ?
O2 C10 C15 C14 -174.3(10) . . . . ?
O8 C21 O7 Gd1 15(2) . . . . ?
N5 N4 C17 C11 -176.8(9) . . . . ?
N4 N5 C18 N6 -175.8(9) . . . . ?
N4 N5 C18 O16 4.3(15) . . . . ?
O7 C21 O8 Ni2 -5.0(19) . . . . ?
C18 N5 N4 Ni2 -9.3(11) . . . . ?
C18 N5 N4 C17 166.8(10) . . . . ?
C17 C11 C12 C13 178.8(12) . . . . ?
C7 O6 C6 C1 -149(2) . . . . ?
C7 O6 C6 C5 33(3) . . . . ?
C7A O6 C6 C1 165.4(19) . . . . ?
C7A O6 C6 C5 -12(2) . . . . ?

loop_
_smtbx_masks_void_nr
_smtbx_masks_void_average_x
_smtbx_masks_void_average_y
_smtbx_masks_void_average_z
_smtbx_masks_void_volume
_smtbx_masks_void_count_electrons
_smtbx_masks_void_content
1 0.000 0.000 0.500 29.9 7.0 ?
2 0.000 0.500 0.500 127.8 31.4 ?
3 0.500 0.500 1.000 29.9 7.0 ?
4 0.500 0.000 0.000 127.8 31.4 ?
